data_4335388
loop_
_publ_author_name
'Lan-Chang Liang'
'Chia-Cheng Chien'
'Ming-Tsz Chen'
'Sheng-Ta Lin'

_publ_section_title
;
 Zirconium and Hafnium Complexes Containing N-Alkyl-Substituted Amine
 Biphenolate Ligands: Unexpected Ligand Degradation and Divergent Complex
 Constitutions Governed by N-Alkyls
;
_journal_name_full 'Inorganic Chemistry'
_journal_page_first 7709
_journal_page_last 7716
_journal_paper_doi 10.1021/ic400891b
_journal_volume 52
_journal_year 2013
_chemical_formula_moiety 'C66 H102 N2 O4 Zr'
_chemical_formula_sum 'C66 H102 N2 O4 Zr'
_chemical_formula_weight 1078.72
_chemical_name_systematic
;
 ?
;
_space_group_IT_number 2
_symmetry_cell_setting triclinic
_symmetry_space_group_name_Hall '-P 1'
_symmetry_space_group_name_H-M 'P -1'
_atom_sites_solution_hydrogens geom
_atom_sites_solution_primary direct
_atom_sites_solution_secondary difmap
_audit_creation_method SHELXL-97
_cell_angle_alpha 87.127(4)
_cell_angle_beta 82.576(4)
_cell_angle_gamma 86.994(4)
_cell_formula_units_Z 2
_cell_length_a 11.8648(8)
_cell_length_b 15.7534(10)
_cell_length_c 18.8955(17)
_cell_measurement_reflns_used 0
_cell_measurement_temperature 200(2)
_cell_measurement_theta_max 0
_cell_measurement_theta_min 0
_cell_volume 3494.0(5)
_computing_molecular_graphics 'Ortep-3 for Windows (Farrugia, 1997)'
_computing_publication_material 'WinGX publication routines (Farrugia, 1999)'
_computing_structure_refinement 'SHELXL-97 (Sheldrick, 1997)'
_computing_structure_solution 'SIR92 (Giacovazzo et al, 1993)'
_diffrn_ambient_temperature 200(2)
_diffrn_measured_fraction_theta_full 0.973
_diffrn_measured_fraction_theta_max 0.973
_diffrn_measurement_device_type KappaCCD
_diffrn_measurement_method 'CCD rotation images, thick slices'
_diffrn_radiation_monochromator graphite
_diffrn_radiation_source 'fine-focus sealed tube'
_diffrn_radiation_type MoK\a
_diffrn_radiation_wavelength 0.71073
_diffrn_reflns_av_R_equivalents 0.0456
_diffrn_reflns_av_sigmaI/netI 0.0828
_diffrn_reflns_limit_h_max 14
_diffrn_reflns_limit_h_min -7
_diffrn_reflns_limit_k_max 17
_diffrn_reflns_limit_k_min -18
_diffrn_reflns_limit_l_max 22
_diffrn_reflns_limit_l_min -22
_diffrn_reflns_number 23309
_diffrn_reflns_theta_full 25.03
_diffrn_reflns_theta_max 25.03
_diffrn_reflns_theta_min 1.65
_exptl_absorpt_coefficient_mu 0.198
_exptl_absorpt_correction_T_max 0.9863
_exptl_absorpt_correction_T_min 0.9614
_exptl_absorpt_correction_type multi-scan
_exptl_crystal_colour colorless
_exptl_crystal_density_diffrn 1.025
_exptl_crystal_description prism
_exptl_crystal_F_000 1168
_exptl_crystal_size_max 0.20
_exptl_crystal_size_mid 0.19
_exptl_crystal_size_min 0.07
_platon_squeeze_details ' ?'
_refine_diff_density_max 0.778
_refine_diff_density_min -0.728
_refine_diff_density_rms 0.115
_refine_ls_extinction_method none
_refine_ls_goodness_of_fit_ref 1.038
_refine_ls_hydrogen_treatment constr
_refine_ls_matrix_type full
_refine_ls_number_parameters 652
_refine_ls_number_reflns 12006
_refine_ls_number_restraints 0
_refine_ls_restrained_S_all 1.038
_refine_ls_R_factor_all 0.0874
_refine_ls_R_factor_gt 0.0667
_refine_ls_shift/su_max 0.005
_refine_ls_shift/su_mean 0.000
_refine_ls_structure_factor_coef Fsqd
_refine_ls_weighting_details 'calc w=1/[\s^2^(Fo^2^)+(0.1273P)^2^+0.1444P] where P=(Fo^2^+2Fc^2^)/3'
_refine_ls_weighting_scheme calc
_refine_ls_wR_factor_gt 0.1891
_refine_ls_wR_factor_ref 0.2042
_reflns_number_gt 8938
_reflns_number_total 12006
_reflns_threshold_expression >2sigma(I)
_cod_data_source_file ic400891b_si_002_3.cif
_cod_data_source_block a12963_8b
_cod_database_code 4335388

loop_
_symmetry_equiv_pos_as_xyz
'x, y, z'
'-x, -y, -z'

loop_
_atom_site_label
_atom_site_type_symbol
_atom_site_fract_x
_atom_site_fract_y
_atom_site_fract_z
_atom_site_U_iso_or_equiv
_atom_site_adp_type
_atom_site_occupancy
_atom_site_symmetry_multiplicity
_atom_site_calc_flag
_atom_site_refinement_flags
_atom_site_disorder_assembly
_atom_site_disorder_group
C1 C 0.1130(3) 0.3317(3) 0.1981(2) 0.0252(9) Uani 1 1 d . . .
C2 C 0.0118(3) 0.2878(3) 0.1993(2) 0.0293(9) Uani 1 1 d . . .
C3 C 0.0065(3) 0.1908(3) 0.2144(2) 0.0340(10) Uani 1 1 d . . .
C4 C 0.0627(4) 0.1576(3) 0.2792(2) 0.0409(11) Uani 1 1 d . . .
H4A H 0.1418 0.1745 0.2735 0.061 Uiso 1 1 calc R . .
H4B H 0.0610 0.0954 0.2832 0.061 Uiso 1 1 calc R . .
H4C H 0.0214 0.1817 0.3225 0.061 Uiso 1 1 calc R . .
C5 C 0.0646(4) 0.1495(3) 0.1465(3) 0.0460(12) Uani 1 1 d . . .
H5A H 0.1438 0.1660 0.1371 0.069 Uiso 1 1 calc R . .
H5B H 0.0244 0.1686 0.1060 0.069 Uiso 1 1 calc R . .
H5C H 0.0627 0.0875 0.1530 0.069 Uiso 1 1 calc R . .
C6 C -0.1175(4) 0.1629(3) 0.2277(3) 0.0515(14) Uani 1 1 d . . .
H6A H -0.1179 0.1012 0.2370 0.077 Uiso 1 1 calc R . .
H6B H -0.1555 0.1784 0.1855 0.077 Uiso 1 1 calc R . .
H6C H -0.1578 0.1915 0.2692 0.077 Uiso 1 1 calc R . .
C7 C -0.0817(3) 0.3343(3) 0.1770(2) 0.0330(10) Uani 1 1 d . . .
H7 H -0.1510 0.3061 0.1788 0.040 Uiso 1 1 calc R . .
C8 C -0.0807(3) 0.4197(3) 0.1522(2) 0.0336(10) Uani 1 1 d . . .
C9 C -0.1854(3) 0.4685(3) 0.1269(3) 0.0464(13) Uani 1 1 d . . .
C10 C -0.2916(3) 0.4142(4) 0.1383(3) 0.0567(15) Uani 1 1 d . . .
H10A H -0.3090 0.3981 0.1892 0.085 Uiso 1 1 calc R . .
H10B H -0.2766 0.3628 0.1109 0.085 Uiso 1 1 calc R . .
H10C H -0.3565 0.4473 0.1222 0.085 Uiso 1 1 calc R . .
C11 C -0.1597(4) 0.4923(5) 0.0478(3) 0.075(2) Uani 1 1 d . . .
H11A H -0.2259 0.5234 0.0314 0.112 Uiso 1 1 calc R . .
H11B H -0.1425 0.4406 0.0210 0.112 Uiso 1 1 calc R . .
H11C H -0.0940 0.5284 0.0399 0.112 Uiso 1 1 calc R . .
C12 C -0.2126(4) 0.5482(4) 0.1701(4) 0.0690(18) Uani 1 1 d . . .
H12A H -0.2283 0.5317 0.2210 0.104 Uiso 1 1 calc R . .
H12B H -0.2794 0.5793 0.1545 0.104 Uiso 1 1 calc R . .
H12C H -0.1473 0.5848 0.1625 0.104 Uiso 1 1 calc R . .
C13 C 0.0226(3) 0.4593(3) 0.1489(2) 0.0328(10) Uani 1 1 d . . .
H13 H 0.0279 0.5166 0.1310 0.039 Uiso 1 1 calc R . .
C14 C 0.1177(3) 0.4163(3) 0.1713(2) 0.0276(9) Uani 1 1 d . . .
C15 C 0.2309(3) 0.4575(3) 0.1619(2) 0.0271(9) Uani 1 1 d . . .
H15A H 0.2840 0.4243 0.1279 0.033 Uiso 1 1 calc R . .
H15B H 0.2204 0.5151 0.1397 0.033 Uiso 1 1 calc R . .
C16 C 0.2019(3) 0.5104(3) 0.2837(2) 0.0326(10) Uani 1 1 d . . .
H16 H 0.1319 0.4766 0.2904 0.039 Uiso 1 1 calc R . .
C17 C 0.1650(5) 0.6004(3) 0.2600(3) 0.0571(15) Uani 1 1 d . . .
H17A H 0.1374 0.5994 0.2134 0.086 Uiso 1 1 calc R . .
H17B H 0.2300 0.6370 0.2562 0.086 Uiso 1 1 calc R . .
H17C H 0.1040 0.6227 0.2951 0.086 Uiso 1 1 calc R . .
C18 C 0.2434(4) 0.5120(3) 0.3570(2) 0.0412(11) Uani 1 1 d . . .
H18A H 0.2656 0.4540 0.3728 0.062 Uiso 1 1 calc R . .
H18B H 0.1822 0.5351 0.3915 0.062 Uiso 1 1 calc R . .
H18C H 0.3091 0.5479 0.3536 0.062 Uiso 1 1 calc R . .
C19 C 0.3923(3) 0.5140(3) 0.2030(2) 0.0272(9) Uani 1 1 d . . .
H19A H 0.4402 0.4806 0.1665 0.033 Uiso 1 1 calc R . .
H19B H 0.3689 0.5683 0.1791 0.033 Uiso 1 1 calc R . .
C20 C 0.4643(3) 0.5340(3) 0.2595(2) 0.0265(9) Uani 1 1 d . A .
C21 C 0.4918(3) 0.6178(3) 0.2664(2) 0.0342(10) Uani 1 1 d . . .
H21 H 0.4619 0.6617 0.2369 0.041 Uiso 1 1 calc R . .
C22 C 0.5620(4) 0.6383(3) 0.3155(2) 0.0386(11) Uani 1 1 d . A .
C23 C 0.5908(6) 0.7322(3) 0.3238(3) 0.0655(17) Uani 1 1 d . . .
C24 C 0.6222(9) 0.7758(7) 0.2560(6) 0.058(3) Uiso 0.55 1 d P A 1
H24A H 0.5695 0.7626 0.2226 0.086 Uiso 0.55 1 calc PR A 1
H24B H 0.6998 0.7574 0.2368 0.086 Uiso 0.55 1 calc PR A 1
H24C H 0.6186 0.8373 0.2623 0.086 Uiso 0.55 1 calc PR A 1
C25 C 0.4642(9) 0.7795(7) 0.3601(6) 0.065(3) Uiso 0.55 1 d P A 1
H25A H 0.4400 0.7522 0.4070 0.098 Uiso 0.55 1 calc PR A 1
H25B H 0.4061 0.7731 0.3285 0.098 Uiso 0.55 1 calc PR A 1
H25C H 0.4741 0.8401 0.3655 0.098 Uiso 0.55 1 calc PR A 1
C26 C 0.6640(9) 0.7426(7) 0.3807(6) 0.066(3) Uiso 0.55 1 d P A 1
H26A H 0.6358 0.7085 0.4235 0.100 Uiso 0.55 1 calc PR A 1
H26B H 0.6619 0.8027 0.3922 0.100 Uiso 0.55 1 calc PR A 1
H26C H 0.7424 0.7236 0.3639 0.100 Uiso 0.55 1 calc PR A 1
C24' C 0.5664(10) 0.7911(7) 0.2652(6) 0.045(3) Uiso 0.45 1 d P A 2
H24D H 0.5737 0.7606 0.2208 0.068 Uiso 0.45 1 calc PR A 2
H24E H 0.6203 0.8367 0.2601 0.068 Uiso 0.45 1 calc PR A 2
H24F H 0.4887 0.8157 0.2753 0.068 Uiso 0.45 1 calc PR A 2
C25' C 0.7286(12) 0.7321(10) 0.3061(8) 0.078(4) Uiso 0.45 1 d P A 2
H25D H 0.7514 0.7171 0.2564 0.117 Uiso 0.45 1 calc PR A 2
H25E H 0.7631 0.6904 0.3380 0.117 Uiso 0.45 1 calc PR A 2
H25F H 0.7544 0.7888 0.3131 0.117 Uiso 0.45 1 calc PR A 2
C26' C 0.5892(11) 0.7550(8) 0.3951(7) 0.061(3) Uiso 0.45 1 d P A 2
H26D H 0.6102 0.7049 0.4243 0.091 Uiso 0.45 1 calc PR A 2
H26E H 0.5127 0.7768 0.4135 0.091 Uiso 0.45 1 calc PR A 2
H26F H 0.6438 0.7992 0.3971 0.091 Uiso 0.45 1 calc PR A 2
C27 C 0.6042(4) 0.5715(3) 0.3572(2) 0.0350(10) Uani 1 1 d . . .
H27 H 0.6529 0.5848 0.3908 0.042 Uiso 1 1 calc R A .
C28 C 0.5799(3) 0.4864(3) 0.3529(2) 0.0276(9) Uani 1 1 d . A .
C29 C 0.6286(3) 0.4158(3) 0.4013(2) 0.0336(10) Uani 1 1 d . . .
C30 C 0.7080(4) 0.4506(3) 0.4506(3) 0.0490(13) Uani 1 1 d . A .
H30A H 0.7366 0.4037 0.4805 0.073 Uiso 1 1 calc R . .
H30B H 0.6655 0.4929 0.4812 0.073 Uiso 1 1 calc R . .
H30C H 0.7721 0.4773 0.4215 0.073 Uiso 1 1 calc R . .
C31 C 0.7015(4) 0.3503(3) 0.3545(3) 0.0416(12) Uani 1 1 d . A .
H31A H 0.7331 0.3058 0.3854 0.062 Uiso 1 1 calc R . .
H31B H 0.7638 0.3790 0.3252 0.062 Uiso 1 1 calc R . .
H31C H 0.6540 0.3247 0.3234 0.062 Uiso 1 1 calc R . .
C32 C 0.5312(4) 0.3735(3) 0.4487(2) 0.0420(11) Uani 1 1 d . A .
H32A H 0.5624 0.3291 0.4799 0.063 Uiso 1 1 calc R . .
H32B H 0.4818 0.3480 0.4187 0.063 Uiso 1 1 calc R . .
H32C H 0.4869 0.4162 0.4780 0.063 Uiso 1 1 calc R . .
C33 C 0.5075(3) 0.4685(2) 0.3018(2) 0.0246(9) Uani 1 1 d . . .
C34 C 0.5150(3) 0.2393(2) 0.1253(2) 0.0257(9) Uani 1 1 d . . .
C35 C 0.5212(3) 0.2328(3) 0.0520(2) 0.0311(9) Uani 1 1 d . . .
C36 C 0.4523(4) 0.2944(3) 0.0052(2) 0.0366(10) Uani 1 1 d . . .
C37 C 0.3241(4) 0.2834(3) 0.0297(3) 0.0407(11) Uani 1 1 d . . .
H37A H 0.3058 0.2243 0.0243 0.061 Uiso 1 1 calc R . .
H37B H 0.2790 0.3214 0.0005 0.061 Uiso 1 1 calc R . .
H37C H 0.3062 0.2975 0.0800 0.061 Uiso 1 1 calc R . .
C38 C 0.4839(4) 0.3869(3) 0.0131(3) 0.0421(11) Uani 1 1 d . . .
H38A H 0.5654 0.3924 -0.0022 0.063 Uiso 1 1 calc R . .
H38B H 0.4662 0.4017 0.0632 0.063 Uiso 1 1 calc R . .
H38C H 0.4402 0.4254 -0.0166 0.063 Uiso 1 1 calc R . .
C39 C 0.4741(5) 0.2760(4) -0.0742(3) 0.0558(14) Uani 1 1 d . . .
H39A H 0.5547 0.2827 -0.0916 0.084 Uiso 1 1 calc R . .
H39B H 0.4275 0.3160 -0.1009 0.084 Uiso 1 1 calc R . .
H39C H 0.4540 0.2177 -0.0809 0.084 Uiso 1 1 calc R . .
C40 C 0.5903(3) 0.1661(3) 0.0208(3) 0.0379(11) Uani 1 1 d . . .
H40 H 0.5955 0.1613 -0.0294 0.046 Uiso 1 1 calc R . .
C41 C 0.6516(3) 0.1069(3) 0.0592(3) 0.0400(11) Uani 1 1 d . B .
C42 C 0.7246(4) 0.0323(4) 0.0234(3) 0.0580(15) Uani 1 1 d . . .
C43 C 0.7274(11) 0.0443(10) -0.0625(7) 0.064(4) Uiso 0.497(17) 1 d P B 3
H43A H 0.7623 0.0980 -0.0791 0.096 Uiso 0.497(17) 1 calc PR B 3
H43B H 0.6496 0.0454 -0.0748 0.096 Uiso 0.497(17) 1 calc PR B 3
H43C H 0.7721 -0.0031 -0.0855 0.096 Uiso 0.497(17) 1 calc PR B 3
C44 C 0.8434(8) 0.0294(7) 0.0420(7) 0.038(3) Uiso 0.497(17) 1 d P B 3
H44A H 0.8764 0.0848 0.0300 0.057 Uiso 0.497(17) 1 calc PR B 3
H44B H 0.8894 -0.0145 0.0150 0.057 Uiso 0.497(17) 1 calc PR B 3
H44C H 0.8424 0.0159 0.0933 0.057 Uiso 0.497(17) 1 calc PR B 3
C45 C 0.6725(15) -0.0423(12) 0.0344(12) 0.102(6) Uiso 0.497(17) 1 d P B 3
H45A H 0.5952 -0.0348 0.0213 0.153 Uiso 0.497(17) 1 calc PR B 3
H45B H 0.6690 -0.0607 0.0849 0.153 Uiso 0.497(17) 1 calc PR B 3
H45C H 0.7156 -0.0854 0.0049 0.153 Uiso 0.497(17) 1 calc PR B 3
C43' C 0.6873(11) 0.0046(9) -0.0413(7) 0.063(4) Uiso 0.503(17) 1 d P B 4
H43D H 0.7374 -0.0429 -0.0597 0.095 Uiso 0.503(17) 1 calc PR B 4
H43E H 0.6901 0.0519 -0.0771 0.095 Uiso 0.503(17) 1 calc PR B 4
H43F H 0.6091 -0.0139 -0.0308 0.095 Uiso 0.503(17) 1 calc PR B 4
C44' C 0.8480(13) 0.0554(12) 0.0155(11) 0.088(5) Uiso 0.503(17) 1 d P B 4
H44D H 0.8675 0.0708 0.0619 0.131 Uiso 0.503(17) 1 calc PR B 4
H44E H 0.8596 0.1038 -0.0189 0.131 Uiso 0.503(17) 1 calc PR B 4
H44F H 0.8968 0.0067 -0.0016 0.131 Uiso 0.503(17) 1 calc PR B 4
C45' C 0.6877(11) -0.0557(8) 0.0756(9) 0.065(4) Uiso 0.503(17) 1 d P B 4
H45D H 0.7055 -0.0486 0.1241 0.098 Uiso 0.503(17) 1 calc PR B 4
H45E H 0.7304 -0.1058 0.0557 0.098 Uiso 0.503(17) 1 calc PR B 4
H45F H 0.6060 -0.0632 0.0770 0.098 Uiso 0.503(17) 1 calc PR B 4
C46 C 0.6441(3) 0.1156(3) 0.1318(2) 0.0346(10) Uani 1 1 d . . .
H46 H 0.6867 0.0769 0.1594 0.042 Uiso 1 1 calc R B .
C47 C 0.5753(3) 0.1800(3) 0.1660(2) 0.0286(9) Uani 1 1 d . B .
C48 C 0.5645(3) 0.1847(3) 0.2449(2) 0.0274(9) Uani 1 1 d . . .
H48A H 0.5954 0.2387 0.2564 0.033 Uiso 1 1 calc R B .
H48B H 0.6119 0.1376 0.2641 0.033 Uiso 1 1 calc R . .
C49 C 0.3857(3) 0.1003(3) 0.2680(2) 0.0315(10) Uani 1 1 d . . .
H49 H 0.3144 0.0988 0.3026 0.038 Uiso 1 1 calc R B .
C50 C 0.3480(3) 0.1008(3) 0.1936(2) 0.0369(11) Uani 1 1 d . B .
H50A H 0.3046 0.1540 0.1847 0.055 Uiso 1 1 calc R . .
H50B H 0.3002 0.0525 0.1908 0.055 Uiso 1 1 calc R . .
H50C H 0.4152 0.0962 0.1577 0.055 Uiso 1 1 calc R . .
C51 C 0.4532(4) 0.0173(3) 0.2819(3) 0.0472(13) Uani 1 1 d . B .
H51A H 0.4770 0.0167 0.3297 0.071 Uiso 1 1 calc R . .
H51B H 0.5206 0.0128 0.2461 0.071 Uiso 1 1 calc R . .
H51C H 0.4054 -0.0309 0.2787 0.071 Uiso 1 1 calc R . .
C52 C 0.4575(3) 0.1778(3) 0.3614(2) 0.0284(9) Uani 1 1 d . . .
H52A H 0.5122 0.1306 0.3718 0.034 Uiso 1 1 calc R B .
H52B H 0.4900 0.2316 0.3721 0.034 Uiso 1 1 calc R . .
C53 C 0.3483(3) 0.1666(3) 0.4095(2) 0.0306(9) Uani 1 1 d . B .
C54 C 0.3344(3) 0.0948(3) 0.4554(2) 0.0356(10) Uani 1 1 d . . .
H54 H 0.3943 0.0523 0.4546 0.043 Uiso 1 1 calc R B .
C55 C 0.2350(4) 0.0836(3) 0.5022(2) 0.0412(11) Uani 1 1 d . B .
C56 C 0.2219(4) 0.0015(3) 0.5505(3) 0.0530(14) Uani 1 1 d . . .
C57 C 0.2252(16) -0.0703(10) 0.5033(9) 0.091(6) Uiso 0.475(14) 1 d P B 5
H57A H 0.1662 -0.0606 0.4716 0.136 Uiso 0.475(14) 1 calc PR B 5
H57B H 0.2117 -0.1230 0.5323 0.136 Uiso 0.475(14) 1 calc PR B 5
H57C H 0.3000 -0.0751 0.4746 0.136 Uiso 0.475(14) 1 calc PR B 5
C58 C 0.3032(11) 0.0005(8) 0.6029(7) 0.053(3) Uiso 0.475(14) 1 d P B 5
H58A H 0.2891 0.0513 0.6312 0.079 Uiso 0.475(14) 1 calc PR B 5
H58B H 0.3809 0.0000 0.5779 0.079 Uiso 0.475(14) 1 calc PR B 5
H58C H 0.2940 -0.0505 0.6346 0.079 Uiso 0.475(14) 1 calc PR B 5
C59 C 0.0975(11) 0.0037(11) 0.5955(9) 0.079(5) Uiso 0.475(14) 1 d P B 5
H59A H 0.0399 0.0041 0.5627 0.119 Uiso 0.475(14) 1 calc PR B 5
H59B H 0.0865 0.0550 0.6232 0.119 Uiso 0.475(14) 1 calc PR B 5
H59C H 0.0902 -0.0468 0.6280 0.119 Uiso 0.475(14) 1 calc PR B 5
C57' C 0.3018(12) -0.0787(8) 0.5202(7) 0.073(4) Uiso 0.525(14) 1 d P B 6
H57D H 0.3814 -0.0627 0.5119 0.109 Uiso 0.525(14) 1 calc PR B 6
H57E H 0.2781 -0.0950 0.4752 0.109 Uiso 0.525(14) 1 calc PR B 6
H57F H 0.2943 -0.1268 0.5552 0.109 Uiso 0.525(14) 1 calc PR B 6
C58' C 0.2588(12) 0.0175(9) 0.6247(7) 0.070(4) Uiso 0.525(14) 1 d P B 6
H58D H 0.3357 0.0390 0.6180 0.105 Uiso 0.525(14) 1 calc PR B 6
H58E H 0.2583 -0.0360 0.6536 0.105 Uiso 0.525(14) 1 calc PR B 6
H58F H 0.2057 0.0595 0.6491 0.105 Uiso 0.525(14) 1 calc PR B 6
C59' C 0.1071(8) -0.0320(8) 0.5594(7) 0.056(3) Uiso 0.525(14) 1 d P B 6
H59D H 0.1058 -0.0837 0.5906 0.084 Uiso 0.525(14) 1 calc PR B 6
H59E H 0.0870 -0.0454 0.5127 0.084 Uiso 0.525(14) 1 calc PR B 6
H59F H 0.0520 0.0109 0.5810 0.084 Uiso 0.525(14) 1 calc PR B 6
C60 C 0.1525(4) 0.1501(3) 0.5033(2) 0.0417(11) Uani 1 1 d . . .
H60 H 0.0850 0.1443 0.5358 0.050 Uiso 1 1 calc R B .
C61 C 0.1619(3) 0.2243(3) 0.4602(2) 0.0336(10) Uani 1 1 d . B .
C62 C 0.0734(4) 0.3003(3) 0.4720(2) 0.0397(11) Uani 1 1 d . . .
C63 C 0.1333(4) 0.3715(3) 0.5037(3) 0.0505(13) Uani 1 1 d . B .
H63A H 0.2002 0.3874 0.4706 0.076 Uiso 1 1 calc R . .
H63B H 0.1571 0.3511 0.5496 0.076 Uiso 1 1 calc R . .
H63C H 0.0806 0.4212 0.5109 0.076 Uiso 1 1 calc R . .
C64 C -0.0294(4) 0.2771(4) 0.5261(3) 0.0644(16) Uani 1 1 d . B .
H64A H -0.0825 0.3267 0.5323 0.097 Uiso 1 1 calc R . .
H64B H -0.0036 0.2595 0.5721 0.097 Uiso 1 1 calc R . .
H64C H -0.0677 0.2302 0.5085 0.097 Uiso 1 1 calc R . .
C65 C 0.0282(4) 0.3339(3) 0.4026(3) 0.0483(13) Uani 1 1 d . B .
H65A H 0.0922 0.3493 0.3669 0.072 Uiso 1 1 calc R . .
H65B H -0.0225 0.3843 0.4124 0.072 Uiso 1 1 calc R . .
H65C H -0.0139 0.2897 0.3843 0.072 Uiso 1 1 calc R . .
C66 C 0.2617(3) 0.2299(3) 0.4097(2) 0.0270(9) Uani 1 1 d . . .
N1 N 0.2866(2) 0.4658(2) 0.22804(17) 0.0245(7) Uani 1 1 d . A .
N2 N 0.4439(2) 0.1797(2) 0.28266(18) 0.0267(8) Uani 1 1 d . A .
O1 O 0.2104(2) 0.29602(17) 0.21976(15) 0.0272(6) Uani 1 1 d . A .
O2 O 0.4743(2) 0.38812(16) 0.29332(14) 0.0254(6) Uani 1 1 d . A .
O3 O 0.4469(2) 0.29872(16) 0.16325(14) 0.0257(6) Uani 1 1 d . A .
O4 O 0.2801(2) 0.29535(17) 0.36027(14) 0.0281(6) Uani 1 1 d . A .
Zr1 Zr 0.35408(3) 0.32001(2) 0.25896(2) 0.02172(15) Uani 1 1 d . . .

loop_
_atom_site_aniso_label
_atom_site_aniso_U_11
_atom_site_aniso_U_22
_atom_site_aniso_U_33
_atom_site_aniso_U_23
_atom_site_aniso_U_13
_atom_site_aniso_U_12
C1 0.0199(17) 0.035(2) 0.022(2) -0.0037(18) -0.0050(15) -0.0015(16)
C2 0.0251(18) 0.035(2) 0.028(2) -0.0029(19) -0.0026(17) -0.0061(16)
C3 0.027(2) 0.036(2) 0.041(3) 0.001(2) -0.0093(18) -0.0097(17)
C4 0.042(2) 0.041(3) 0.040(3) 0.008(2) -0.006(2) -0.012(2)
C5 0.052(3) 0.038(3) 0.050(3) -0.006(2) -0.012(2) 0.000(2)
C6 0.034(2) 0.042(3) 0.079(4) 0.005(3) -0.012(2) -0.014(2)
C7 0.0207(18) 0.042(3) 0.037(3) 0.002(2) -0.0064(17) -0.0047(17)
C8 0.0212(18) 0.047(3) 0.033(3) 0.002(2) -0.0065(17) 0.0002(18)
C9 0.026(2) 0.058(3) 0.053(3) 0.016(3) -0.006(2) 0.002(2)
C10 0.023(2) 0.078(4) 0.070(4) 0.013(3) -0.015(2) 0.000(2)
C11 0.039(3) 0.119(6) 0.061(4) 0.035(4) -0.009(3) 0.009(3)
C12 0.045(3) 0.054(4) 0.107(5) 0.001(3) -0.014(3) 0.015(3)
C13 0.030(2) 0.034(2) 0.035(3) 0.001(2) -0.0077(18) -0.0016(17)
C14 0.0253(18) 0.032(2) 0.027(2) -0.0022(18) -0.0066(16) -0.0035(16)
C15 0.0254(18) 0.026(2) 0.031(2) 0.0073(18) -0.0088(17) -0.0012(16)
C16 0.032(2) 0.032(2) 0.033(3) -0.0008(19) -0.0049(18) 0.0052(17)
C17 0.068(3) 0.045(3) 0.056(4) -0.009(3) -0.010(3) 0.026(3)
C18 0.044(2) 0.046(3) 0.032(3) -0.007(2) -0.002(2) 0.004(2)
C19 0.0301(19) 0.025(2) 0.028(2) 0.0043(18) -0.0099(17) -0.0064(16)
C20 0.0247(18) 0.028(2) 0.028(2) -0.0006(18) -0.0040(16) -0.0044(16)
C21 0.045(2) 0.025(2) 0.034(3) 0.0019(19) -0.011(2) -0.0053(18)
C22 0.056(3) 0.031(2) 0.033(3) 0.000(2) -0.017(2) -0.012(2)
C23 0.122(5) 0.035(3) 0.050(4) 0.004(3) -0.043(4) -0.034(3)
C27 0.043(2) 0.034(3) 0.032(3) -0.003(2) -0.016(2) -0.0090(19)
C28 0.0293(19) 0.030(2) 0.025(2) -0.0018(18) -0.0059(17) -0.0047(16)
C29 0.039(2) 0.034(2) 0.031(3) -0.004(2) -0.0151(19) -0.0027(18)
C30 0.057(3) 0.048(3) 0.049(3) -0.008(2) -0.033(3) 0.003(2)
C31 0.036(2) 0.037(3) 0.054(3) -0.007(2) -0.018(2) 0.0016(19)
C32 0.058(3) 0.036(3) 0.032(3) 0.003(2) -0.011(2) -0.001(2)
C33 0.0236(18) 0.024(2) 0.026(2) -0.0030(17) -0.0012(16) -0.0041(15)
C34 0.0235(18) 0.024(2) 0.030(2) -0.0039(18) -0.0001(16) -0.0057(15)
C35 0.032(2) 0.034(2) 0.028(2) -0.0006(19) -0.0004(17) -0.0100(17)
C36 0.041(2) 0.040(3) 0.030(3) -0.001(2) -0.0056(19) -0.0083(19)
C37 0.043(2) 0.041(3) 0.042(3) 0.002(2) -0.019(2) -0.009(2)
C38 0.049(3) 0.039(3) 0.038(3) 0.007(2) -0.007(2) -0.010(2)
C39 0.077(4) 0.059(4) 0.032(3) 0.000(3) -0.010(3) -0.003(3)
C40 0.030(2) 0.050(3) 0.034(3) -0.013(2) 0.0016(18) -0.0047(19)
C41 0.027(2) 0.040(3) 0.053(3) -0.020(2) 0.000(2) -0.0013(18)
C42 0.044(3) 0.061(4) 0.071(4) -0.034(3) -0.006(3) 0.006(2)
C46 0.0250(19) 0.035(3) 0.044(3) -0.006(2) -0.0066(18) 0.0012(17)
C47 0.0251(18) 0.026(2) 0.036(3) -0.0059(18) -0.0046(17) -0.0055(16)
C48 0.0216(18) 0.023(2) 0.038(3) -0.0024(18) -0.0085(17) 0.0014(15)
C49 0.030(2) 0.028(2) 0.038(3) 0.0012(19) -0.0095(18) -0.0067(17)
C50 0.031(2) 0.031(2) 0.051(3) -0.006(2) -0.010(2) -0.0044(17)
C51 0.052(3) 0.027(3) 0.065(4) 0.003(2) -0.020(3) -0.004(2)
C52 0.0248(18) 0.031(2) 0.031(2) 0.0069(18) -0.0126(17) -0.0038(16)
C53 0.033(2) 0.030(2) 0.029(2) 0.0063(19) -0.0058(18) -0.0104(17)
C54 0.035(2) 0.036(3) 0.035(3) 0.012(2) -0.0059(19) -0.0065(18)
C55 0.047(3) 0.046(3) 0.032(3) 0.012(2) -0.012(2) -0.014(2)
C56 0.057(3) 0.053(3) 0.048(3) 0.019(3) -0.006(3) -0.020(2)
C60 0.038(2) 0.057(3) 0.030(3) 0.006(2) 0.0006(19) -0.018(2)
C61 0.031(2) 0.042(3) 0.028(2) 0.000(2) -0.0044(18) -0.0114(18)
C62 0.038(2) 0.044(3) 0.036(3) -0.001(2) 0.000(2) -0.004(2)
C63 0.067(3) 0.045(3) 0.040(3) -0.007(2) -0.007(2) -0.002(2)
C64 0.051(3) 0.065(4) 0.068(4) 0.006(3) 0.021(3) 0.002(3)
C65 0.034(2) 0.060(3) 0.054(3) -0.014(3) -0.013(2) 0.005(2)
C66 0.033(2) 0.027(2) 0.023(2) 0.0041(17) -0.0099(17) -0.0059(16)
N1 0.0232(15) 0.0252(18) 0.0263(19) -0.0001(14) -0.0071(13) -0.0032(13)
N2 0.0219(15) 0.0301(19) 0.029(2) -0.0007(15) -0.0063(14) 0.0010(13)
O1 0.0226(12) 0.0274(15) 0.0329(17) 0.0021(12) -0.0085(11) -0.0038(11)
O2 0.0236(12) 0.0253(15) 0.0285(16) -0.0009(12) -0.0071(11) -0.0041(11)
O3 0.0268(13) 0.0239(14) 0.0272(16) -0.0007(12) -0.0060(11) -0.0035(11)
O4 0.0257(13) 0.0287(16) 0.0293(16) 0.0012(13) -0.0021(11) -0.0025(11)
Zr1 0.0200(2) 0.0208(2) 0.0249(2) 0.00133(15) -0.00572(14) -0.00130(14)

loop_
_atom_type_symbol
_atom_type_description
_atom_type_scat_dispersion_real
_atom_type_scat_dispersion_imag
_atom_type_scat_source
C C 0.0033 0.0016 'International Tables Vol C Tables 4.2.6.8 and 6.1.1.4'
H H 0.0000 0.0000 'International Tables Vol C Tables 4.2.6.8 and 6.1.1.4'
N N 0.0061 0.0033 'International Tables Vol C Tables 4.2.6.8 and 6.1.1.4'
O O 0.0106 0.0060 'International Tables Vol C Tables 4.2.6.8 and 6.1.1.4'
Zr Zr -2.9673 0.5597 'International Tables Vol C Tables 4.2.6.8 and 6.1.1.4'

loop_
_geom_angle_atom_site_label_1
_geom_angle_atom_site_label_2
_geom_angle_atom_site_label_3
_geom_angle
O1 C1 C14 116.3(3)
O1 C1 C2 123.8(4)
C14 C1 C2 119.9(3)
C7 C2 C1 116.7(4)
C7 C2 C3 120.0(4)
C1 C2 C3 122.8(3)
C4 C3 C5 110.5(4)
C4 C3 C2 114.2(4)
C5 C3 C2 106.1(4)
C4 C3 C6 106.3(4)
C5 C3 C6 108.0(4)
C2 C3 C6 111.5(3)
C3 C4 H4A 109.5
C3 C4 H4B 109.5
H4A C4 H4B 109.5
C3 C4 H4C 109.5
H4A C4 H4C 109.5
H4B C4 H4C 109.5
C3 C5 H5A 109.5
C3 C5 H5B 109.5
H5A C5 H5B 109.5
C3 C5 H5C 109.5
H5A C5 H5C 109.5
H5B C5 H5C 109.5
C3 C6 H6A 109.5
C3 C6 H6B 109.5
H6A C6 H6B 109.5
C3 C6 H6C 109.5
H6A C6 H6C 109.5
H6B C6 H6C 109.5
C2 C7 C8 124.7(4)
C2 C7 H7 117.7
C8 C7 H7 117.7
C13 C8 C7 116.6(3)
C13 C8 C9 120.2(4)
C7 C8 C9 123.1(4)
C11 C9 C12 110.6(5)
C11 C9 C8 109.1(4)
C12 C9 C8 109.0(4)
C11 C9 C10 108.6(4)
C12 C9 C10 107.9(4)
C8 C9 C10 111.6(4)
C9 C10 H10A 109.5
C9 C10 H10B 109.5
H10A C10 H10B 109.5
C9 C10 H10C 109.5
H10A C10 H10C 109.5
H10B C10 H10C 109.5
C9 C11 H11A 109.5
C9 C11 H11B 109.5
H11A C11 H11B 109.5
C9 C11 H11C 109.5
H11A C11 H11C 109.5
H11B C11 H11C 109.5
C9 C12 H12A 109.5
C9 C12 H12B 109.5
H12A C12 H12B 109.5
C9 C12 H12C 109.5
H12A C12 H12C 109.5
H12B C12 H12C 109.5
C14 C13 C8 121.0(4)
C14 C13 H13 119.5
C8 C13 H13 119.5
C13 C14 C1 121.0(4)
C13 C14 C15 120.4(4)
C1 C14 C15 118.4(3)
N1 C15 C14 116.9(3)
N1 C15 H15A 108.1
C14 C15 H15A 108.1
N1 C15 H15B 108.1
C14 C15 H15B 108.1
H15A C15 H15B 107.3
N1 C16 C17 113.5(4)
N1 C16 C18 113.5(3)
C17 C16 C18 109.4(4)
N1 C16 H16 106.7
C17 C16 H16 106.6
C18 C16 H16 106.7
C16 C17 H17A 109.5
C16 C17 H17B 109.5
H17A C17 H17B 109.5
C16 C17 H17C 109.5
H17A C17 H17C 109.5
H17B C17 H17C 109.5
C16 C18 H18A 109.5
C16 C18 H18B 109.5
H18A C18 H18B 109.5
C16 C18 H18C 109.5
H18A C18 H18C 109.5
H18B C18 H18C 109.5
C20 C19 N1 116.4(3)
C20 C19 H19A 108.2
N1 C19 H19A 108.2
C20 C19 H19B 108.2
N1 C19 H19B 108.2
H19A C19 H19B 107.3
C33 C20 C21 120.5(4)
C33 C20 C19 120.0(4)
C21 C20 C19 119.4(4)
C22 C21 C20 121.2(4)
C22 C21 H21 119.4
C20 C21 H21 119.4
C21 C22 C27 117.1(4)
C21 C22 C23 121.0(4)
C27 C22 C23 122.0(4)
C26' C23 C24 133.2(8)
C26' C23 C26 36.4(6)
C24 C23 C26 117.1(8)
C26' C23 C24' 124.5(8)
C24 C23 C24' 27.8(5)
C26 C23 C24' 129.3(7)
C26' C23 C22 114.3(7)
C24 C23 C22 112.2(6)
C26 C23 C22 113.6(6)
C24' C23 C22 115.2(6)
C26' C23 C25' 94.3(8)
C24 C23 C25' 70.0(7)
C26 C23 C25' 58.6(7)
C24' C23 C25' 96.3(8)
C22 C23 C25' 104.3(7)
C26' C23 C25 65.9(7)
C24 C23 C25 106.6(7)
C26 C23 C25 101.5(7)
C24' C23 C25 79.3(7)
C22 C23 C25 104.1(6)
C25' C23 C25 150.3(7)
C23 C24 H24A 109.5
C23 C24 H24B 109.5
H24A C24 H24B 109.5
C23 C24 H24C 109.5
H24A C24 H24C 109.5
H24B C24 H24C 109.5
C23 C25 H25A 109.5
C23 C25 H25B 109.5
H25A C25 H25B 109.5
C23 C25 H25C 109.5
H25A C25 H25C 109.5
H25B C25 H25C 109.5
C23 C26 H26A 109.5
C23 C26 H26B 109.5
H26A C26 H26B 109.5
C23 C26 H26C 109.5
H26A C26 H26C 109.5
H26B C26 H26C 109.5
C23 C24' H24D 109.5
C23 C24' H24E 109.5
H24D C24' H24E 109.5
C23 C24' H24F 109.5
H24D C24' H24F 109.5
H24E C24' H24F 109.5
C23 C25' H25D 109.5
C23 C25' H25E 109.5
H25D C25' H25E 109.5
C23 C25' H25F 109.5
H25D C25' H25F 109.5
H25E C25' H25F 109.5
C23 C26' H26D 109.5
C23 C26' H26E 109.5
H26D C26' H26E 109.5
C23 C26' H26F 109.5
H26D C26' H26F 109.5
H26E C26' H26F 109.5
C22 C27 C28 124.5(4)
C22 C27 H27 117.8
C28 C27 H27 117.8
C27 C28 C33 116.4(4)
C27 C28 C29 121.7(4)
C33 C28 C29 121.9(4)
C32 C29 C28 109.6(3)
C32 C29 C31 111.2(4)
C28 C29 C31 109.5(4)
C32 C29 C30 107.7(4)
C28 C29 C30 112.3(4)
C31 C29 C30 106.4(3)
C29 C30 H30A 109.5
C29 C30 H30B 109.5
H30A C30 H30B 109.5
C29 C30 H30C 109.5
H30A C30 H30C 109.5
H30B C30 H30C 109.5
C29 C31 H31A 109.5
C29 C31 H31B 109.5
H31A C31 H31B 109.5
C29 C31 H31C 109.5
H31A C31 H31C 109.5
H31B C31 H31C 109.5
C29 C32 H32A 109.5
C29 C32 H32B 109.5
H32A C32 H32B 109.5
C29 C32 H32C 109.5
H32A C32 H32C 109.5
H32B C32 H32C 109.5
O2 C33 C20 117.2(3)
O2 C33 C28 122.5(3)
C20 C33 C28 120.3(4)
O3 C34 C35 123.7(3)
O3 C34 C47 115.8(4)
C35 C34 C47 120.3(3)
C34 C35 C40 117.5(4)
C34 C35 C36 122.3(4)
C40 C35 C36 120.2(4)
C38 C36 C39 107.7(4)
C38 C36 C37 110.7(4)
C39 C36 C37 107.3(4)
C38 C36 C35 109.9(4)
C39 C36 C35 113.1(4)
C37 C36 C35 108.2(4)
C36 C37 H37A 109.5
C36 C37 H37B 109.5
H37A C37 H37B 109.5
C36 C37 H37C 109.5
H37A C37 H37C 109.5
H37B C37 H37C 109.5
C36 C38 H38A 109.5
C36 C38 H38B 109.5
H38A C38 H38B 109.5
C36 C38 H38C 109.5
H38A C38 H38C 109.5
H38B C38 H38C 109.5
C36 C39 H39A 109.5
C36 C39 H39B 109.5
H39A C39 H39B 109.5
C36 C39 H39C 109.5
H39A C39 H39C 109.5
H39B C39 H39C 109.5
C41 C40 C35 123.7(4)
C41 C40 H40 118.1
C35 C40 H40 118.1
C46 C41 C40 117.2(4)
C46 C41 C42 120.3(4)
C40 C41 C42 122.4(5)
C45 C42 C43' 68.2(9)
C45 C42 C44 114.7(10)
C43' C42 C44 127.4(7)
C45 C42 C41 112.3(8)
C43' C42 C41 115.0(6)
C44 C42 C41 111.4(5)
C45 C42 C44' 133.3(10)
C43' C42 C44' 114.5(9)
C44 C42 C44' 24.2(7)
C41 C42 C44' 107.8(7)
C45 C42 C43 99.5(10)
C43' C42 C43 31.8(6)
C44 C42 C43 109.5(7)
C41 C42 C43 108.9(6)
C44' C42 C43 89.2(9)
C45 C42 C45' 28.9(9)
C43' C42 C45' 96.7(8)
C44 C42 C45' 94.0(7)
C41 C42 C45' 105.0(6)
C44' C42 C45' 117.4(9)
C43 C42 C45' 127.1(8)
C42 C43 H43A 109.5
C42 C43 H43B 109.4
H43A C43 H43B 109.5
C42 C43 H43C 109.5
H43A C43 H43C 109.5
H43B C43 H43C 109.5
C42 C44 H44A 109.4
C42 C44 H44B 109.5
H44A C44 H44B 109.5
C42 C44 H44C 109.5
H44A C44 H44C 109.5
H44B C44 H44C 109.5
C42 C45 H45A 109.6
C42 C45 H45B 109.3
H45A C45 H45B 109.5
C42 C45 H45C 109.5
H45A C45 H45C 109.5
H45B C45 H45C 109.5
C42 C43' H43D 109.5
C42 C43' H43E 109.5
H43D C43' H43E 109.5
C42 C43' H43F 109.4
H43D C43' H43F 109.5
H43E C43' H43F 109.5
C42 C44' H44D 109.5
C42 C44' H44E 109.4
H44D C44' H44E 109.5
C42 C44' H44F 109.5
H44D C44' H44F 109.5
H44E C44' H44F 109.5
C42 C45' H45D 109.4
C42 C45' H45E 109.5
H45D C45' H45E 109.5
C42 C45' H45F 109.5
H45D C45' H45F 109.5
H45E C45' H45F 109.5
C41 C46 C47 121.7(4)
C41 C46 H46 119.2
C47 C46 H46 119.2
C46 C47 C34 119.6(4)
C46 C47 C48 120.2(4)
C34 C47 C48 120.2(3)
C47 C48 N2 114.8(3)
C47 C48 H48A 108.6
N2 C48 H48A 108.6
C47 C48 H48B 108.6
N2 C48 H48B 108.6
H48A C48 H48B 107.5
N2 C49 C50 114.1(3)
N2 C49 C51 114.4(3)
C50 C49 C51 109.4(4)
N2 C49 H49 106.1
C50 C49 H49 106.1
C51 C49 H49 106.1
C49 C50 H50A 109.5
C49 C50 H50B 109.5
H50A C50 H50B 109.5
C49 C50 H50C 109.5
H50A C50 H50C 109.5
H50B C50 H50C 109.5
C49 C51 H51A 109.5
C49 C51 H51B 109.5
H51A C51 H51B 109.5
C49 C51 H51C 109.5
H51A C51 H51C 109.5
H51B C51 H51C 109.5
C53 C52 N2 113.5(3)
C53 C52 H52A 108.9
N2 C52 H52A 108.9
C53 C52 H52B 108.9
N2 C52 H52B 108.9
H52A C52 H52B 107.7
C54 C53 C66 120.1(4)
C54 C53 C52 120.4(4)
C66 C53 C52 119.4(4)
C55 C54 C53 121.8(4)
C55 C54 H54 119.1
C53 C54 H54 119.1
C54 C55 C60 116.3(4)
C54 C55 C56 120.0(4)
C60 C55 C56 123.7(4)
C59' C56 C58 128.5(8)
C59' C56 C57 72.7(8)
C58 C56 C57 119.0(9)
C59' C56 C55 114.4(6)
C58 C56 C55 109.0(6)
C57 C56 C55 107.3(8)
C59' C56 C58' 110.3(8)
C58 C56 C58' 25.7(6)
C57 C56 C58' 137.1(9)
C55 C56 C58' 109.4(6)
C59' C56 C57' 102.8(7)
C58 C56 C57' 83.0(7)
C57 C56 C57' 37.4(7)
C55 C56 C57' 113.8(6)
C58' C56 C57' 105.6(7)
C59' C56 C59 33.5(6)
C58 C56 C59 106.3(8)
C57 C56 C59 105.8(9)
C55 C56 C59 109.2(7)
C58' C56 C59 82.5(8)
C57' C56 C59 129.9(8)
C56 C57 H57A 109.5
C56 C57 H57B 109.5
H57A C57 H57B 109.5
C56 C57 H57C 109.5
H57A C57 H57C 109.5
H57B C57 H57C 109.5
C56 C58 H58A 109.5
C56 C58 H58B 109.5
H58A C58 H58B 109.5
C56 C58 H58C 109.5
H58A C58 H58C 109.5
H58B C58 H58C 109.5
C56 C59 H59A 109.5
C56 C59 H59B 109.5
H59A C59 H59B 109.5
C56 C59 H59C 109.5
H59A C59 H59C 109.5
H59B C59 H59C 109.5
C56 C57' H57D 109.5
C56 C57' H57E 109.5
H57D C57' H57E 109.5
C56 C57' H57F 109.5
H57D C57' H57F 109.5
H57E C57' H57F 109.5
C56 C58' H58D 109.5
C56 C58' H58E 109.5
H58D C58' H58E 109.5
C56 C58' H58F 109.5
H58D C58' H58F 109.5
H58E C58' H58F 109.5
C56 C59' H59D 109.5
C56 C59' H59E 109.5
H59D C59' H59E 109.5
C56 C59' H59F 109.5
H59D C59' H59F 109.5
H59E C59' H59F 109.5
C55 C60 C61 124.8(4)
C55 C60 H60 117.6
C61 C60 H60 117.6
C60 C61 C66 116.5(4)
C60 C61 C62 121.3(4)
C66 C61 C62 122.0(4)
C63 C62 C65 109.7(4)
C63 C62 C64 107.3(4)
C65 C62 C64 107.7(4)
C63 C62 C61 107.0(4)
C65 C62 C61 112.9(4)
C64 C62 C61 112.1(4)
C62 C63 H63A 109.5
C62 C63 H63B 109.5
H63A C63 H63B 109.5
C62 C63 H63C 109.5
H63A C63 H63C 109.5
H63B C63 H63C 109.5
C62 C64 H64A 109.5
C62 C64 H64B 109.5
H64A C64 H64B 109.5
C62 C64 H64C 109.5
H64A C64 H64C 109.5
H64B C64 H64C 109.5
C62 C65 H65A 109.5
C62 C65 H65B 109.5
H65A C65 H65B 109.5
C62 C65 H65C 109.5
H65A C65 H65C 109.5
H65B C65 H65C 109.5
O4 C66 C53 116.0(3)
O4 C66 C61 123.9(3)
C53 C66 C61 120.1(4)
C15 N1 C19 104.7(3)
C15 N1 C16 108.8(3)
C19 N1 C16 114.6(3)
C15 N1 Zr1 104.5(2)
C19 N1 Zr1 105.8(2)
C16 N1 Zr1 117.2(2)
C52 N2 C48 104.3(3)
C52 N2 C49 108.5(3)
C48 N2 C49 113.8(3)
C52 N2 Zr1 104.6(2)
C48 N2 Zr1 104.6(2)
C49 N2 Zr1 119.8(2)
C1 O1 Zr1 144.5(2)
C33 O2 Zr1 144.6(2)
C34 O3 Zr1 143.6(2)
C66 O4 Zr1 141.3(2)
O1 Zr1 O2 158.78(10)
O1 Zr1 O3 90.89(10)
O2 Zr1 O3 93.87(10)
O1 Zr1 O4 91.16(11)
O2 Zr1 O4 91.88(11)
O3 Zr1 O4 158.60(10)
O1 Zr1 N2 104.90(11)
O2 Zr1 N2 96.30(10)
O3 Zr1 N2 78.78(10)
O4 Zr1 N2 80.11(10)
O1 Zr1 N1 79.82(10)
O2 Zr1 N1 79.12(10)
O3 Zr1 N1 96.26(10)
O4 Zr1 N1 105.07(10)
N2 Zr1 N1 173.09(10)

loop_
_geom_bond_atom_site_label_1
_geom_bond_atom_site_label_2
_geom_bond_distance
C1 O1 1.360(4)
C1 C14 1.403(6)
C1 C2 1.414(5)
C2 C7 1.397(5)
C2 C3 1.543(6)
C3 C4 1.526(6)
C3 C5 1.534(6)
C3 C6 1.543(6)
C4 H4A 0.9800
C4 H4B 0.9800
C4 H4C 0.9800
C5 H5A 0.9800
C5 H5B 0.9800
C5 H5C 0.9800
C6 H6A 0.9800
C6 H6B 0.9800
C6 H6C 0.9800
C7 C8 1.401(6)
C7 H7 0.9500
C8 C13 1.398(6)
C8 C9 1.543(5)
C9 C11 1.519(7)
C9 C12 1.530(7)
C9 C10 1.546(7)
C10 H10A 0.9800
C10 H10B 0.9800
C10 H10C 0.9800
C11 H11A 0.9800
C11 H11B 0.9800
C11 H11C 0.9800
C12 H12A 0.9800
C12 H12B 0.9800
C12 H12C 0.9800
C13 C14 1.387(5)
C13 H13 0.9500
C14 C15 1.508(5)
C15 N1 1.500(5)
C15 H15A 0.9900
C15 H15B 0.9900
C16 N1 1.528(5)
C16 C17 1.525(6)
C16 C18 1.531(6)
C16 H16 1.0000
C17 H17A 0.9800
C17 H17B 0.9800
C17 H17C 0.9800
C18 H18A 0.9800
C18 H18B 0.9800
C18 H18C 0.9800
C19 C20 1.506(5)
C19 N1 1.512(5)
C19 H19A 0.9900
C19 H19B 0.9900
C20 C33 1.390(5)
C20 C21 1.394(6)
C21 C22 1.385(6)
C21 H21 0.9500
C22 C27 1.394(6)
C22 C23 1.554(6)
C23 C26' 1.409(13)
C23 C24 1.439(11)
C23 C26 1.487(12)
C23 C24' 1.458(12)
C23 C25' 1.626(14)
C23 C25 1.718(12)
C24 H24A 0.9800
C24 H24B 0.9800
C24 H24C 0.9800
C25 H25A 0.9800
C25 H25B 0.9800
C25 H25C 0.9800
C26 H26A 0.9800
C26 H26B 0.9800
C26 H26C 0.9800
C24' H24D 0.9800
C24' H24E 0.9800
C24' H24F 0.9800
C25' H25D 0.9800
C25' H25E 0.9800
C25' H25F 0.9800
C26' H26D 0.9800
C26' H26E 0.9800
C26' H26F 0.9800
C27 C28 1.394(6)
C27 H27 0.9500
C28 C33 1.419(5)
C28 C29 1.541(6)
C29 C32 1.529(6)
C29 C31 1.547(6)
C29 C30 1.546(6)
C30 H30A 0.9800
C30 H30B 0.9800
C30 H30C 0.9800
C31 H31A 0.9800
C31 H31B 0.9800
C31 H31C 0.9800
C32 H32A 0.9800
C32 H32B 0.9800
C32 H32C 0.9800
C33 O2 1.369(4)
C34 O3 1.372(4)
C34 C35 1.387(6)
C34 C47 1.405(5)
C35 C40 1.404(6)
C35 C36 1.552(6)
C36 C38 1.543(6)
C36 C39 1.527(6)
C36 C37 1.549(6)
C37 H37A 0.9800
C37 H37B 0.9800
C37 H37C 0.9800
C38 H38A 0.9800
C38 H38B 0.9800
C38 H38C 0.9800
C39 H39A 0.9800
C39 H39B 0.9800
C39 H39C 0.9800
C40 C41 1.386(6)
C40 H40 0.9500
C41 C46 1.376(6)
C41 C42 1.553(6)
C42 C45 1.350(18)
C42 C43' 1.447(13)
C42 C44 1.494(10)
C42 C44' 1.514(16)
C42 C43 1.621(14)
C42 C45' 1.703(15)
C43 H43A 0.9800
C43 H43B 0.9800
C43 H43C 0.9800
C44 H44A 0.9800
C44 H44B 0.9800
C44 H44C 0.9800
C45 H45A 0.9800
C45 H45B 0.9800
C45 H45C 0.9800
C43' H43D 0.9800
C43' H43E 0.9800
C43' H43F 0.9800
C44' H44D 0.9800
C44' H44E 0.9800
C44' H44F 0.9800
C45' H45D 0.9800
C45' H45E 0.9800
C45' H45F 0.9800
C46 C47 1.397(5)
C46 H46 0.9500
C47 C48 1.486(6)
C48 N2 1.518(5)
C48 H48A 0.9900
C48 H48B 0.9900
C49 N2 1.515(5)
C49 C50 1.527(6)
C49 C51 1.526(6)
C49 H49 1.0000
C50 H50A 0.9800
C50 H50B 0.9800
C50 H50C 0.9800
C51 H51A 0.9800
C51 H51B 0.9800
C51 H51C 0.9800
C52 C53 1.496(5)
C52 N2 1.516(5)
C52 H52A 0.9900
C52 H52B 0.9900
C53 C54 1.394(6)
C53 C66 1.394(5)
C54 C55 1.394(6)
C54 H54 0.9500
C55 C60 1.394(6)
C55 C56 1.548(6)
C56 C59' 1.474(11)
C56 C58 1.468(12)
C56 C57 1.471(16)
C56 C58' 1.556(14)
C56 C57' 1.622(13)
C56 C59 1.605(15)
C57 H57A 0.9800
C57 H57B 0.9800
C57 H57C 0.9800
C58 H58A 0.9800
C58 H58B 0.9800
C58 H58C 0.9800
C59 H59A 0.9800
C59 H59B 0.9800
C59 H59C 0.9800
C57' H57D 0.9800
C57' H57E 0.9800
C57' H57F 0.9800
C58' H58D 0.9800
C58' H58E 0.9800
C58' H58F 0.9800
C59' H59D 0.9800
C59' H59E 0.9800
C59' H59F 0.9800
C60 C61 1.392(6)
C60 H60 0.9500
C61 C66 1.426(6)
C61 C62 1.554(6)
C62 C63 1.544(7)
C62 C65 1.541(6)
C62 C64 1.534(6)
C63 H63A 0.9800
C63 H63B 0.9800
C63 H63C 0.9800
C64 H64A 0.9800
C64 H64B 0.9800
C64 H64C 0.9800
C65 H65A 0.9800
C65 H65B 0.9800
C65 H65C 0.9800
C66 O4 1.363(5)
N1 Zr1 2.460(3)
N2 Zr1 2.449(3)
O1 Zr1 2.005(2)
O2 Zr1 2.019(3)
O3 Zr1 2.025(3)
O4 Zr1 2.028(3)

loop_
_platon_squeeze_void_nr
_platon_squeeze_void_average_x
_platon_squeeze_void_average_y
_platon_squeeze_void_average_z
_platon_squeeze_void_volume
_platon_squeeze_void_count_electrons
1 -0.050 0.209 0.812 345.9 27.6
2 0.049 0.791 0.188 345.9 27.7
